data_7114565
loop_
_publ_author_name
'Tanabe, Makoto'
'Tanaka, Kimiya'
'Omine, Shumpei'
'Osakada, Kohtaro'

_publ_section_title
;
 A triangular triplatinum(0) complex with bridging germylene ligands:
 insertion of alkynes into the Pt--Ge bond rather than the Pt--Pt bond
;
_journal_coden_ASTM CHCOFS
_journal_issue 52
_journal_name_full
;
 Chemical Communications (Cambridge, United Kingdom)
;
_journal_page_first 6839
_journal_page_last 6842
_journal_paper_doi 10.1039/c4cc00727a
_journal_volume 50
_journal_year 2014
_chemical_formula_moiety 'C30 H40 Ge2 P2 Pt'
_chemical_formula_sum 'C30 H40 Ge2 P2 Pt'
_chemical_formula_weight 802.86
_space_group_IT_number 15
_symmetry_cell_setting monoclinic
_symmetry_Int_Tables_number 15
_symmetry_space_group_name_Hall '-C 2yc'
_symmetry_space_group_name_H-M 'C 1 2/c 1'
_atom_sites_solution_hydrogens geom
_atom_sites_solution_primary direct
_atom_sites_solution_secondary difmap
_cell_angle_alpha 90.0000
_cell_angle_beta 107.227(3)
_cell_angle_gamma 90.0000
_cell_formula_units_Z 4
_cell_length_a 22.985(6)
_cell_length_b 8.962(2)
_cell_length_c 15.656(4)
_cell_measurement_reflns_used 5275
_cell_measurement_temperature 113
_cell_measurement_theta_max 27.47
_cell_measurement_theta_min 3.54
_cell_volume 3080.3(13)
_computing_cell_refinement CrystalClear
_computing_data_collection 'CrystalClear (Rigaku/MSC Inc., 2006)'
_computing_data_reduction CrystalClear
_computing_molecular_graphics 'CrystalStructure 4.0'
_computing_publication_material 'CrystalStructure 4.0 (Rigaku, 2010)'
_computing_structure_refinement 'SHELXL97 (Sheldrick, 2008)'
_computing_structure_solution 'SHELXS97 (Sheldrick, 2008)'
_diffrn_ambient_temperature 113
_diffrn_detector_area_resol_mean 7.314
_diffrn_measured_fraction_theta_full 0.994
_diffrn_measured_fraction_theta_max 0.994
_diffrn_measurement_device_type 'Rigaku Saturn70'
_diffrn_measurement_method \w
_diffrn_radiation_type 'Mo K\a'
_diffrn_radiation_wavelength 0.71070
_diffrn_reflns_av_R_equivalents 0.0295
_diffrn_reflns_limit_h_max 23
_diffrn_reflns_limit_h_min -29
_diffrn_reflns_limit_k_max 11
_diffrn_reflns_limit_k_min -8
_diffrn_reflns_limit_l_max 20
_diffrn_reflns_limit_l_min -20
_diffrn_reflns_number 11909
_diffrn_reflns_theta_full 27.49
_diffrn_reflns_theta_max 27.49
_diffrn_standards_number 0
_exptl_absorpt_coefficient_mu 6.571
_exptl_absorpt_correction_T_max 0.159
_exptl_absorpt_correction_T_min 0.090
_exptl_absorpt_correction_type multi-scan
_exptl_absorpt_process_details 'REQAB (Rigaku, 1998)'
_exptl_crystal_colour colorless
_exptl_crystal_density_diffrn 1.731
_exptl_crystal_density_method 'not measured'
_exptl_crystal_description prism
_exptl_crystal_F_000 1568.00
_exptl_crystal_size_max 0.560
_exptl_crystal_size_mid 0.410
_exptl_crystal_size_min 0.280
_refine_diff_density_max 8.700
_refine_diff_density_min -1.540
_refine_ls_extinction_method none
_refine_ls_goodness_of_fit_ref 1.081
_refine_ls_hydrogen_treatment mixed
_refine_ls_number_parameters 167
_refine_ls_number_reflns 3517
_refine_ls_number_restraints 0
_refine_ls_R_factor_all 0.0507
_refine_ls_R_factor_gt 0.0475
_refine_ls_shift/su_max 0.000
_refine_ls_structure_factor_coef Fsqd
_refine_ls_weighting_details 'w = 1/[\s^2^(Fo^2^)+(0.0604P)^2^+81.1870P] where P=(Fo^2^+2Fc^2^)/3'
_refine_ls_weighting_scheme calc
_refine_ls_wR_factor_gt 0.1223
_refine_ls_wR_factor_ref 0.1242
_reflns_number_gt 3183
_reflns_number_total 3517
_reflns_threshold_expression F^2^>2.0\s(F^2^)
_cod_data_source_file c4cc00727a2.cif
_cod_data_source_block complex2
_cod_original_cell_volume 3080.2(14)
_cod_database_code 7114565

loop_
_symmetry_equiv_pos_site_id
_symmetry_equiv_pos_as_xyz
1 +X,+Y,+Z
2 -X,+Y,1/2-Z
3 -X,-Y,-Z
4 +X,-Y,1/2+Z
5 1/2+X,1/2+Y,+Z
6 1/2-X,1/2+Y,1/2-Z
7 1/2-X,1/2-Y,-Z
8 1/2+X,1/2-Y,1/2+Z

loop_
_atom_site_label
_atom_site_type_symbol
_atom_site_fract_x
_atom_site_fract_y
_atom_site_fract_z
_atom_site_U_iso_or_equiv
_atom_site_adp_type
_atom_site_occupancy
_atom_site_symmetry_multiplicity
_atom_site_calc_flag
_atom_site_refinement_flags
Pt1 Pt 0.0000 0.5000 0.0000 0.01055(12) Uani 1.0 4 d .
Ge1 Ge 0.07389(3) 0.70114(8) 0.05758(5) 0.01846(18) Uani 1.0 8 d .
P1 P -0.07330(8) 0.6546(2) 0.02366(12) 0.0184(4) Uani 1.0 8 d .
C1 C 0.1097(3) 0.7784(8) -0.0352(5) 0.0191(14) Uani 1.0 8 d .
C2 C 0.0697(4) 0.7947(10) -0.1206(5) 0.0273(17) Uani 1.0 8 d .
C3 C 0.0874(4) 0.8632(11) -0.1888(6) 0.0334(19) Uani 1.0 8 d .
C4 C 0.1470(4) 0.9129(10) -0.1726(6) 0.0328(19) Uani 1.0 8 d .
C5 C 0.1877(4) 0.8964(10) -0.0894(6) 0.0289(17) Uani 1.0 8 d .
C6 C 0.1696(4) 0.8275(9) -0.0208(5) 0.0228(15) Uani 1.0 8 d .
C7 C 0.1396(3) 0.6545(9) 0.1683(5) 0.0198(14) Uani 1.0 8 d .
C8 C 0.1857(4) 0.7569(9) 0.2074(5) 0.0225(15) Uani 1.0 8 d .
C9 C 0.2291(4) 0.7286(10) 0.2878(5) 0.0253(16) Uani 1.0 8 d .
C10 C 0.2282(4) 0.5969(10) 0.3330(5) 0.0271(17) Uani 1.0 8 d .
C11 C 0.1833(4) 0.4921(9) 0.2964(6) 0.0243(16) Uani 1.0 8 d .
C12 C 0.1393(4) 0.5207(8) 0.2149(5) 0.0215(15) Uani 1.0 8 d .
C13 C -0.0590(4) 0.7096(10) 0.1402(5) 0.0280(17) Uani 1.0 8 d .
C14 C -0.1519(3) 0.5905(9) -0.0022(6) 0.0224(15) Uani 1.0 8 d .
C15 C -0.0836(4) 0.8278(8) -0.0384(6) 0.0255(16) Uani 1.0 8 d .
H1 H 0.038(4) 0.850(9) 0.093(5) 0.015(19) Uiso 1.0 8 d .
H2 H 0.0292 0.7583 -0.1328 0.0328 Uiso 1.0 8 calc R
H3 H 0.0589 0.8759 -0.2463 0.0401 Uiso 1.0 8 calc R
H4 H 0.1594 0.9583 -0.2192 0.0394 Uiso 1.0 8 calc R
H5 H 0.2283 0.9315 -0.0780 0.0347 Uiso 1.0 8 calc R
H6 H 0.1985 0.8142 0.0364 0.0273 Uiso 1.0 8 calc R
H7 H 0.1873 0.8485 0.1776 0.0270 Uiso 1.0 8 calc R
H8 H 0.2599 0.8006 0.3123 0.0304 Uiso 1.0 8 calc R
H9 H 0.2581 0.5781 0.3886 0.0326 Uiso 1.0 8 calc R
H10 H 0.1825 0.4008 0.3267 0.0292 Uiso 1.0 8 calc R
H11 H 0.1086 0.4484 0.1906 0.0257 Uiso 1.0 8 calc R
H12 H -0.0537 0.6201 0.1778 0.0336 Uiso 1.0 8 calc R
H13 H -0.0937 0.7675 0.1465 0.0336 Uiso 1.0 8 calc R
H14 H -0.0220 0.7706 0.1589 0.0336 Uiso 1.0 8 calc R
H15 H -0.1539 0.5047 0.0356 0.0269 Uiso 1.0 8 calc R
H16 H -0.1667 0.5612 -0.0653 0.0269 Uiso 1.0 8 calc R
H17 H -0.1774 0.6713 0.0091 0.0269 Uiso 1.0 8 calc R
H18 H -0.1020 0.8071 -0.1022 0.0306 Uiso 1.0 8 calc R
H19 H -0.0440 0.8762 -0.0293 0.0306 Uiso 1.0 8 calc R
H20 H -0.1105 0.8939 -0.0173 0.0306 Uiso 1.0 8 calc R

loop_
_atom_site_aniso_label
_atom_site_aniso_U_11
_atom_site_aniso_U_22
_atom_site_aniso_U_33
_atom_site_aniso_U_12
_atom_site_aniso_U_13
_atom_site_aniso_U_23
Pt1 0.00915(18) 0.00932(18) 0.01358(18) -0.00008(11) 0.00398(12) 0.00145(11)
Ge1 0.0168(4) 0.0160(4) 0.0229(4) -0.0016(3) 0.0064(3) 0.0003(3)
P1 0.0153(8) 0.0188(9) 0.0215(9) 0.0017(7) 0.0060(7) -0.0002(7)
C1 0.018(4) 0.019(4) 0.021(4) -0.005(3) 0.007(3) 0.003(3)
C2 0.018(4) 0.037(5) 0.025(4) -0.006(4) 0.004(3) 0.006(4)
C3 0.032(5) 0.043(6) 0.023(4) -0.005(4) 0.004(4) 0.010(4)
C4 0.041(5) 0.029(5) 0.033(5) -0.011(4) 0.020(4) 0.006(4)
C5 0.026(4) 0.030(5) 0.036(5) -0.016(4) 0.016(4) -0.006(4)
C6 0.020(4) 0.024(4) 0.024(4) -0.005(3) 0.006(3) -0.001(3)
C7 0.018(4) 0.023(4) 0.018(3) -0.003(3) 0.005(3) 0.001(3)
C8 0.023(4) 0.021(4) 0.024(4) -0.006(3) 0.007(3) -0.001(3)
C9 0.020(4) 0.033(5) 0.022(4) -0.008(3) 0.004(3) -0.007(3)
C10 0.024(4) 0.040(5) 0.016(4) 0.007(4) 0.004(3) 0.000(3)
C11 0.032(5) 0.024(4) 0.020(4) 0.010(3) 0.011(3) 0.004(3)
C12 0.026(4) 0.021(4) 0.018(4) -0.005(3) 0.008(3) -0.004(3)
C13 0.022(4) 0.041(5) 0.021(4) -0.002(4) 0.006(3) -0.009(4)
C14 0.014(4) 0.023(4) 0.031(4) 0.003(3) 0.008(3) -0.002(3)
C15 0.028(4) 0.014(4) 0.032(4) 0.006(3) 0.006(3) 0.006(3)

loop_
_atom_type_symbol
_atom_type_description
_atom_type_scat_dispersion_real
_atom_type_scat_dispersion_imag
_atom_type_scat_source
C C 0.0033 0.0016
;
International Tables for Crystallography
(1992, Vol. C, Tables 4.2.6.8 and 6.1.1.4)
;
H H 0.0000 0.0000
;
International Tables for Crystallography
(1992, Vol. C, Table 6.1.1.4)
;
Ge Ge 0.1547 1.8001
;
International Tables for Crystallography
(1992, Vol. C, Tables 4.2.6.8 and 6.1.1.4)
;
P P 0.1023 0.0942
;
International Tables for Crystallography
(1992, Vol. C, Tables 4.2.6.8 and 6.1.1.4)
;
Pt Pt -1.7033 8.3905
;
International Tables for Crystallography
(1992, Vol. C, Tables 4.2.6.8 and 6.1.1.4)
;

loop_
_geom_angle_atom_site_label_1
_geom_angle_atom_site_label_2
_geom_angle_atom_site_label_3
_geom_angle
_geom_angle_publ_flag
_geom_angle_site_symmetry_1
_geom_angle_site_symmetry_3
Ge1 Pt1 Ge1 180.00(4) yes . 3_565
Ge1 Pt1 P1 87.63(5) yes . .
Ge1 Pt1 P1 92.37(5) yes . 3_565
Ge1 Pt1 P1 92.37(5) yes 3_565 .
Ge1 Pt1 P1 87.63(5) yes 3_565 3_565
P1 Pt1 P1 180.00(9) yes . 3_565
Pt1 Ge1 C1 112.1(2) yes . .
Pt1 Ge1 C7 115.6(3) yes . .
C1 Ge1 C7 109.9(3) yes . .
Pt1 P1 C13 113.7(3) yes . .
Pt1 P1 C14 120.1(3) yes . .
Pt1 P1 C15 114.7(3) yes . .
C13 P1 C14 100.4(4) yes . .
C13 P1 C15 105.2(4) yes . .
C14 P1 C15 100.8(4) yes . .
Ge1 C1 C2 116.1(6) yes . .
Ge1 C1 C6 126.2(5) yes . .
C2 C1 C6 117.5(8) yes . .
C1 C2 C3 121.6(8) yes . .
C2 C3 C4 119.8(7) yes . .
C3 C4 C5 119.9(9) yes . .
C4 C5 C6 120.1(8) yes . .
C1 C6 C5 121.0(7) yes . .
Ge1 C7 C8 121.9(6) yes . .
Ge1 C7 C12 121.1(5) yes . .
C8 C7 C12 116.9(6) yes . .
C7 C8 C9 121.9(8) yes . .
C8 C9 C10 120.7(7) yes . .
C9 C10 C11 119.2(7) yes . .
C10 C11 C12 120.2(7) yes . .
C7 C12 C11 121.2(7) yes . .
Pt1 Ge1 H1 110(3) no . .
C1 Ge1 H1 108(3) no . .
C7 Ge1 H1 101(3) no . .
C1 C2 H2 119.191 no . .
C3 C2 H2 119.206 no . .
C2 C3 H3 120.081 no . .
C4 C3 H3 120.103 no . .
C3 C4 H4 120.069 no . .
C5 C4 H4 120.055 no . .
C4 C5 H5 119.944 no . .
C6 C5 H5 119.937 no . .
C1 C6 H6 119.494 no . .
C5 C6 H6 119.503 no . .
C7 C8 H7 119.034 no . .
C9 C8 H7 119.044 no . .
C8 C9 H8 119.670 no . .
C10 C9 H8 119.675 no . .
C9 C10 H9 120.378 no . .
C11 C10 H9 120.388 no . .
C10 C11 H10 119.916 no . .
C12 C11 H10 119.916 no . .
C7 C12 H11 119.419 no . .
C11 C12 H11 119.428 no . .
P1 C13 H12 109.465 no . .
P1 C13 H13 109.479 no . .
P1 C13 H14 109.460 no . .
H12 C13 H13 109.485 no . .
H12 C13 H14 109.463 no . .
H13 C13 H14 109.474 no . .
P1 C14 H15 109.469 no . .
P1 C14 H16 109.471 no . .
P1 C14 H17 109.468 no . .
H15 C14 H16 109.472 no . .
H15 C14 H17 109.477 no . .
H16 C14 H17 109.471 no . .
P1 C15 H18 109.471 no . .
P1 C15 H19 109.460 no . .
P1 C15 H20 109.474 no . .
H18 C15 H19 109.465 no . .
H18 C15 H20 109.478 no . .
H19 C15 H20 109.480 no . .

loop_
_geom_bond_atom_site_label_1
_geom_bond_atom_site_label_2
_geom_bond_distance
_geom_bond_publ_flag
_geom_bond_site_symmetry_2
Pt1 Ge1 2.4576(8) yes .
Pt1 Ge1 2.4576(8) yes 3_565
Pt1 P1 2.294(2) yes .
Pt1 P1 2.294(2) yes 3_565
Ge1 C1 1.993(8) yes .
Ge1 C7 1.977(6) yes .
P1 C13 1.823(8) yes .
P1 C14 1.824(7) yes .
P1 C15 1.809(8) yes .
C1 C2 1.388(10) yes .
C1 C6 1.399(11) yes .
C2 C3 1.394(13) yes .
C3 C4 1.390(13) yes .
C4 C5 1.369(11) yes .
C5 C6 1.404(13) yes .
C7 C8 1.399(10) yes .
C7 C12 1.405(11) yes .
C8 C9 1.378(10) yes .
C9 C10 1.380(12) yes .
C10 C11 1.387(11) yes .
C11 C12 1.397(10) yes .
Ge1 H1 1.74(9) no .
C2 H2 0.950 no .
C3 H3 0.950 no .
C4 H4 0.950 no .
C5 H5 0.950 no .
C6 H6 0.950 no .
C8 H7 0.950 no .
C9 H8 0.950 no .
C10 H9 0.950 no .
C11 H10 0.950 no .
C12 H11 0.950 no .
C13 H12 0.980 no .
C13 H13 0.980 no .
C13 H14 0.980 no .
C14 H15 0.980 no .
C14 H16 0.980 no .
C14 H17 0.980 no .
C15 H18 0.980 no .
C15 H19 0.980 no .
C15 H20 0.980 no .
